data_7134785
loop_
_publ_author_name
'Zhang, Ruichen'
'O'Brien, Tom'
'Abdilah, Fauzi'
'White, Andrew J. P.'
'Lickiss, Paul D.'
'Davies, Robert P.'

_publ_section_title
;
 Organometallic and zeolitic ultralight MOFs from lithium alkynyl building
 blocks.
;
_journal_issue 62
_journal_name_full 'Chemical communications (Cambridge, England)'
_journal_page_first 11637
_journal_page_last 11640
_journal_paper_doi 10.1039/d5cc01112d
_journal_volume 61
_journal_year 2025
_chemical_formula_moiety 'C12 H13 Li O2, C4 H8 O2'
_chemical_formula_sum 'C16 H21 Li O4'
_chemical_formula_weight 284.27
_space_group_crystal_system triclinic
_space_group_IT_number 2
_space_group_name_Hall '-P 1'
_space_group_name_H-M_alt 'P -1'
_atom_sites_solution_hydrogens geom
_audit_creation_method SHELXL-2018/3
_audit_update_record
;
2024-09-12 deposited with the CCDC.	2025-06-24 downloaded from the CCDC.
;
_cell_angle_alpha 86.246(8)
_cell_angle_beta 82.777(9)
_cell_angle_gamma 81.975(9)
_cell_formula_units_Z 2
_cell_length_a 5.8667(6)
_cell_length_b 8.5710(8)
_cell_length_c 16.0568(16)
_cell_measurement_reflns_used 1337
_cell_measurement_temperature 173(2)
_cell_measurement_theta_max 73.2850
_cell_measurement_theta_min 5.2270
_cell_volume 792.20(14)
_computing_cell_refinement 'CrysAlisPro, Rigaku OD'
_computing_data_collection 'CrysAlisPro, Rigaku OD'
_computing_data_reduction 'CrysAlisPro, Rigaku OD'
_computing_molecular_graphics 'Bruker SHELXTL'
_computing_publication_material 'CIFTAB-2014 (Sheldrick, 2017)'
_computing_structure_refinement 'SHELXL-2018/3 (Sheldrick, 2018)'
_computing_structure_solution 'SHELXS-2014 (Sheldrick, 2017)'
_diffrn_ambient_temperature 173(2)
_diffrn_detector_area_resol_mean 10.4115
_diffrn_measured_fraction_theta_full 0.976
_diffrn_measured_fraction_theta_max 0.937
_diffrn_measurement_device_type 'Agilent Xcalibur PX Ultra A'
_diffrn_measurement_method 'omega scans'
_diffrn_radiation_type CuK\a
_diffrn_radiation_wavelength 1.54184
_diffrn_reflns_av_R_equivalents 0.0396
_diffrn_reflns_av_unetI/netI 0.0536
_diffrn_reflns_Laue_measured_fraction_full 0.976
_diffrn_reflns_Laue_measured_fraction_max 0.937
_diffrn_reflns_limit_h_max 4
_diffrn_reflns_limit_h_min -7
_diffrn_reflns_limit_k_max 10
_diffrn_reflns_limit_k_min -10
_diffrn_reflns_limit_l_max 18
_diffrn_reflns_limit_l_min -19
_diffrn_reflns_number 4289
_diffrn_reflns_point_group_measured_fraction_full 0.976
_diffrn_reflns_point_group_measured_fraction_max 0.937
_diffrn_reflns_theta_full 67.684
_diffrn_reflns_theta_max 73.446
_diffrn_reflns_theta_min 5.218
_diffrn_source 'Enhance Ultra (Cu) X-ray Source'
_exptl_absorpt_coefficient_mu 0.675
_exptl_absorpt_correction_T_max 0.959
_exptl_absorpt_correction_T_min 0.890
_exptl_absorpt_correction_type analytical
_exptl_absorpt_process_details
; 
CrysAlisPro 1.171.42.49 (Rigaku Oxford Diffraction, 2022) 
Analytical numeric absorption correction using a multifaceted crystal 
model based on expressions derived by R.C. Clark & J.S. Reid. 
(Clark, R. C. & Reid, J. S. (1995). Acta Cryst. A51, 887-897) 
Empirical absorption correction using spherical harmonics, 
implemented in SCALE3 ABSPACK scaling algorithm. 
;
_exptl_crystal_colour Colourless
_exptl_crystal_density_diffrn 1.192
_exptl_crystal_description 'platy needles'
_exptl_crystal_F_000 304
_exptl_crystal_size_max 0.320
_exptl_crystal_size_mid 0.100
_exptl_crystal_size_min 0.072
_refine_diff_density_max 0.285
_refine_diff_density_min -0.330
_refine_diff_density_rms 0.049
_refine_ls_extinction_method none
_refine_ls_goodness_of_fit_ref 1.051
_refine_ls_hydrogen_treatment constr
_refine_ls_matrix_type full
_refine_ls_number_parameters 215
_refine_ls_number_reflns 2988
_refine_ls_number_restraints 48
_refine_ls_restrained_S_all 1.082
_refine_ls_R_factor_all 0.0948
_refine_ls_R_factor_gt 0.0638
_refine_ls_shift/su_max 0.000
_refine_ls_shift/su_mean 0.000
_refine_ls_structure_factor_coef Fsqd
_refine_ls_weighting_details 'w=1/[\s^2^(Fo^2^)+(0.0900P)^2^+0.2196P] where P=(Fo^2^+2Fc^2^)/3'
_refine_ls_weighting_scheme calc
_refine_ls_wR_factor_gt 0.1699
_refine_ls_wR_factor_ref 0.2006
_reflns_Friedel_coverage 0.000
_reflns_number_gt 1987
_reflns_number_total 2988
_reflns_threshold_expression 'I > 2\s(I)'
_cod_data_source_file d5cc01112d2.cif
_cod_data_source_block IMP35
_cod_depositor_comments 'Adding full bibliography for 7134785--7134788.cif.'
_cod_database_code 7134785
_shelx_shelxl_version_number 2018/3
_shelx_space_group_comment
; 
The symmetry employed for this shelxl refinement is uniquely defined 
by the following loop, which should always be used as a source of 
symmetry information in preference to the above space-group names. 
They are only intended as comments. 
;

loop_
_space_group_symop_operation_xyz
'x, y, z'
'-x, -y, -z'

loop_
_atom_site_label
_atom_site_type_symbol
_atom_site_fract_x
_atom_site_fract_y
_atom_site_fract_z
_atom_site_U_iso_or_equiv
_atom_site_adp_type
_atom_site_occupancy
_atom_site_site_symmetry_order
_atom_site_calc_flag
_atom_site_refinement_flags_posn
_atom_site_refinement_flags_adp
_atom_site_refinement_flags_occupancy
_atom_site_disorder_assembly
_atom_site_disorder_group
Li1 Li 0.4206(7) 0.1496(5) 0.4913(3) 0.0381(9) Uani 1 1 d . . . . .
O1 O 0.0979(3) 0.2565(2) 0.48477(11) 0.0399(4) Uani 1 1 d . . . . .
C2 C -0.0583(4) 0.2254(3) 0.55849(17) 0.0407(6) Uani 1 1 d . . . . .
H2A H 0.017945 0.234178 0.609273 0.049 Uiso 1 1 calc R U . . .
H2B H -0.096043 0.116376 0.558436 0.049 Uiso 1 1 calc R U . . .
C3 C -0.2790(4) 0.3399(3) 0.56143(17) 0.0404(6) Uani 1 1 d . . . . .
H3A H -0.384221 0.316399 0.612501 0.048 Uiso 1 1 calc R U . . .
H3B H -0.243047 0.448955 0.563664 0.048 Uiso 1 1 calc R U . . .
O4 O -0.3896(3) 0.32645(18) 0.48790(11) 0.0389(4) Uani 1 1 d . . . . .
C5 C -0.2375(4) 0.3652(3) 0.41482(17) 0.0415(6) Uani 1 1 d . . . . .
H5A H -0.203823 0.474713 0.417025 0.050 Uiso 1 1 calc R U . . .
H5B H -0.313764 0.358382 0.363798 0.050 Uiso 1 1 calc R U . . .
C6 C -0.0135(4) 0.2529(3) 0.41033(17) 0.0410(6) Uani 1 1 d . . . . .
H6A H -0.046450 0.144409 0.403948 0.049 Uiso 1 1 calc R U . . .
H6B H 0.091794 0.282702 0.360501 0.049 Uiso 1 1 calc R U . . .
C7 C 0.5479(4) -0.0138(3) 0.39321(16) 0.0394(6) Uani 1 1 d . . . . .
C8 C 0.5327(4) 0.0340(3) 0.32074(17) 0.0394(6) Uani 1 1 d . . . . .
C9 C 0.5165(4) 0.0838(3) 0.23393(17) 0.0427(6) Uani 1 1 d . . . . .
C10 C 0.3378(6) 0.0475(4) 0.1928(2) 0.0616(8) Uani 1 1 d . . . . .
H10A H 0.221524 -0.008170 0.222787 0.074 Uiso 1 1 calc R U . . .
C11 C 0.3265(7) 0.0914(5) 0.1086(2) 0.0764(11) Uani 1 1 d . . . . .
H11A H 0.203145 0.065455 0.081375 0.092 Uiso 1 1 calc R U . . .
C12 C 0.4924(7) 0.1722(5) 0.0646(2) 0.0733(10) Uani 1 1 d . . . . .
H12A H 0.484026 0.202108 0.006904 0.088 Uiso 1 1 calc R U . . .
C13 C 0.6707(6) 0.2096(5) 0.1039(2) 0.0704(10) Uani 1 1 d . . . . .
H13A H 0.786350 0.265074 0.073321 0.085 Uiso 1 1 calc R U . . .
C14 C 0.6821(6) 0.1666(4) 0.1880(2) 0.0603(8) Uani 1 1 d . . . . .
H14A H 0.805275 0.194117 0.214839 0.072 Uiso 1 1 calc R U . . .
O21 O 0.0430(10) 0.5937(7) 0.2475(3) 0.0901(19) Uani 0.614(7) 1 d D U P A 1
C22 C -0.1894(12) 0.6616(9) 0.2210(4) 0.0759(19) Uani 0.614(7) 1 d D U P A 1
H22A H -0.279579 0.731768 0.263415 0.091 Uiso 0.614(7) 1 calc R U P A 1
H22B H -0.281028 0.577403 0.211087 0.091 Uiso 0.614(7) 1 calc R U P A 1
C23 C -0.1157(18) 0.7584(10) 0.1355(4) 0.099(3) Uani 0.614(7) 1 d D U P A 1
H23A H -0.250862 0.829588 0.117866 0.118 Uiso 0.614(7) 1 calc R U P A 1
H23B H 0.006561 0.822891 0.143536 0.118 Uiso 0.614(7) 1 calc R U P A 1
O24 O -0.0354(11) 0.6516(6) 0.0765(3) 0.096(2) Uani 0.614(7) 1 d D U P A 1
C25 C 0.2039(15) 0.5770(10) 0.1072(5) 0.097(3) Uani 0.614(7) 1 d D U P A 1
H25A H 0.295711 0.506651 0.065242 0.116 Uiso 0.614(7) 1 calc R U P A 1
H25B H 0.296355 0.659996 0.118291 0.116 Uiso 0.614(7) 1 calc R U P A 1
C26 C 0.129(2) 0.4837(9) 0.1886(5) 0.100(3) Uani 0.614(7) 1 d D U P A 1
H26A H 0.008141 0.418788 0.179533 0.121 Uiso 0.614(7) 1 calc R U P A 1
H26B H 0.262980 0.413098 0.207596 0.121 Uiso 0.614(7) 1 calc R U P A 1
O21' O -0.0409(13) 0.5256(9) 0.2370(5) 0.073(2) Uiso 0.386(7) 1 d D U P A 2
C22' C -0.119(2) 0.7118(12) 0.2223(7) 0.068(3) Uiso 0.386(7) 1 d D U P A 2
H22C H -0.258157 0.751214 0.260612 0.082 Uiso 0.386(7) 1 calc R U P A 2
H22D H 0.007390 0.775175 0.226001 0.082 Uiso 0.386(7) 1 calc R U P A 2
C23' C -0.174(2) 0.7022(18) 0.1297(8) 0.087(5) Uiso 0.386(7) 1 d D U P A 2
H23C H -0.225014 0.600893 0.118927 0.104 Uiso 0.386(7) 1 calc R U P A 2
H23D H -0.284109 0.792235 0.111292 0.104 Uiso 0.386(7) 1 calc R U P A 2
O24' O 0.0688(15) 0.7138(11) 0.0955(6) 0.093(3) Uiso 0.386(7) 1 d D U P A 2
C25' C 0.135(2) 0.5311(13) 0.0996(7) 0.070(3) Uiso 0.386(7) 1 d D U P A 2
H25C H 0.271615 0.493805 0.059840 0.084 Uiso 0.386(7) 1 calc R U P A 2
H25D H 0.003516 0.472795 0.094075 0.084 Uiso 0.386(7) 1 calc R U P A 2
C26' C 0.194(2) 0.5354(17) 0.1988(8) 0.076(4) Uiso 0.386(7) 1 d D U P A 2
H26C H 0.304243 0.443732 0.215106 0.092 Uiso 0.386(7) 1 calc R U P A 2
H26D H 0.249498 0.634836 0.210060 0.092 Uiso 0.386(7) 1 calc R U P A 2

loop_
_atom_site_aniso_label
_atom_site_aniso_U_11
_atom_site_aniso_U_22
_atom_site_aniso_U_33
_atom_site_aniso_U_23
_atom_site_aniso_U_13
_atom_site_aniso_U_12
Li1 0.0314(19) 0.0316(18) 0.050(2) 0.0030(16) -0.0050(17) -0.0008(15)
O1 0.0281(8) 0.0387(9) 0.0517(11) 0.0046(7) -0.0081(7) -0.0004(6)
C2 0.0322(12) 0.0394(13) 0.0493(15) 0.0038(10) -0.0077(10) -0.0014(10)
C3 0.0341(12) 0.0316(11) 0.0557(16) -0.0042(10) -0.0087(11) -0.0014(9)
O4 0.0286(8) 0.0301(8) 0.0576(11) 0.0027(7) -0.0092(7) -0.0008(6)
C5 0.0335(12) 0.0339(12) 0.0567(16) 0.0107(11) -0.0117(11) -0.0027(10)
C6 0.0344(12) 0.0395(13) 0.0480(15) 0.0045(10) -0.0077(10) -0.0011(10)
C7 0.0355(12) 0.0363(12) 0.0449(15) 0.0003(10) -0.0044(10) -0.0014(10)
C8 0.0330(12) 0.0355(12) 0.0483(15) -0.0007(10) -0.0033(10) -0.0017(9)
C9 0.0379(13) 0.0425(13) 0.0450(14) 0.0025(10) -0.0062(11) 0.0029(10)
C10 0.0526(17) 0.079(2) 0.0552(19) 0.0056(16) -0.0143(14) -0.0116(15)
C11 0.067(2) 0.105(3) 0.060(2) 0.005(2) -0.0244(18) -0.011(2)
C12 0.080(2) 0.088(3) 0.0457(18) 0.0114(17) -0.0138(17) 0.008(2)
C13 0.070(2) 0.087(2) 0.0511(19) 0.0168(17) -0.0030(16) -0.0145(19)
C14 0.0534(17) 0.075(2) 0.0522(18) 0.0136(15) -0.0077(14) -0.0150(15)
O21 0.109(4) 0.091(4) 0.066(3) -0.012(2) -0.036(3) 0.027(3)
C22 0.076(4) 0.070(4) 0.077(4) -0.006(3) -0.004(3) 0.005(4)
C23 0.123(7) 0.085(6) 0.084(5) -0.004(4) -0.047(5) 0.033(5)
O24 0.133(5) 0.088(4) 0.055(3) 0.000(2) -0.016(3) 0.026(3)
C25 0.111(6) 0.069(5) 0.093(5) 0.015(4) 0.030(5) 0.000(4)
C26 0.138(7) 0.062(4) 0.079(5) 0.014(4) 0.013(5) 0.031(5)

loop_
_atom_type_symbol
_atom_type_description
_atom_type_scat_dispersion_real
_atom_type_scat_dispersion_imag
_atom_type_scat_source
C C 0.0181 0.0091 'International Tables Vol C Tables 4.2.6.8 and 6.1.1.4'
H H 0.0000 0.0000 'International Tables Vol C Tables 4.2.6.8 and 6.1.1.4'
Li Li 0.0008 0.0003 'International Tables Vol C Tables 4.2.6.8 and 6.1.1.4'
O O 0.0492 0.0322 'International Tables Vol C Tables 4.2.6.8 and 6.1.1.4'

loop_
_geom_angle_atom_site_label_1
_geom_angle_atom_site_label_2
_geom_angle_atom_site_label_3
_geom_angle
_geom_angle_site_symmetry_1
_geom_angle_site_symmetry_3
_geom_angle_publ_flag
O4 Li1 O1 104.34(18) 1_655 . ?
O4 Li1 C7 108.5(2) 1_655 2_656 ?
O1 Li1 C7 112.1(2) . 2_656 ?
O4 Li1 C7 112.3(2) 1_655 . ?
O1 Li1 C7 114.4(2) . . ?
C7 Li1 C7 105.30(18) 2_656 . ?
O4 Li1 Li1 125.1(3) 1_655 2_656 ?
O1 Li1 Li1 130.5(3) . 2_656 ?
C7 Li1 Li1 53.16(16) 2_656 2_656 ?
C7 Li1 Li1 52.13(16) . 2_656 ?
C6 O1 C2 110.43(18) . . ?
C6 O1 Li1 121.06(19) . . ?
C2 O1 Li1 113.05(18) . . ?
O1 C2 C3 111.1(2) . . ?
O4 C3 C2 109.3(2) . . ?
C5 O4 C3 109.04(18) . . ?
C5 O4 Li1 121.9(2) . 1_455 ?
C3 O4 Li1 116.23(19) . 1_455 ?
O4 C5 C6 110.22(19) . . ?
O1 C6 C5 110.9(2) . . ?
C8 C7 Li1 166.9(2) . 2_656 ?
C8 C7 Li1 117.6(2) . . ?
Li1 C7 Li1 74.70(18) 2_656 . ?
C7 C8 C9 177.6(3) . . ?
C10 C9 C14 117.7(3) . . ?
C10 C9 C8 121.0(3) . . ?
C14 C9 C8 121.2(2) . . ?
C9 C10 C11 120.9(3) . . ?
C12 C11 C10 120.3(3) . . ?
C11 C12 C13 119.9(3) . . ?
C12 C13 C14 120.0(3) . . ?
C13 C14 C9 121.2(3) . . ?
C26 O21 C22 103.6(7) . . ?
O21 C22 C23 101.8(6) . . ?
O24 C23 C22 107.2(7) . . ?
C23 O24 C25 101.5(7) . . ?
C26 C25 O24 103.0(7) . . ?
O21 C26 C25 106.4(7) . . ?
C26' O21' C22' 93.1(8) . . ?
C23' C22' O21' 95.6(9) . . ?
O24' C23' C22' 92.0(9) . . ?
C23' O24' C25' 92.4(9) . . ?
O24' C25' C26' 90.5(8) . . ?
O21' C26' C25' 95.5(9) . . ?

loop_
_geom_bond_atom_site_label_1
_geom_bond_atom_site_label_2
_geom_bond_distance
_geom_bond_site_symmetry_2
_geom_bond_publ_flag
Li1 O4 1.997(4) 1_655 ?
Li1 O1 1.997(4) . ?
Li1 C7 2.138(5) 2_656 ?
Li1 C7 2.168(5) . ?
Li1 Li1 2.612(8) 2_656 ?
O1 C6 1.436(3) . ?
O1 C2 1.437(3) . ?
C2 C3 1.509(3) . ?
C3 O4 1.435(3) . ?
O4 C5 1.432(3) . ?
C5 C6 1.514(3) . ?
C7 C8 1.218(4) . ?
C8 C9 1.442(4) . ?
C9 C10 1.387(4) . ?
C9 C14 1.391(4) . ?
C10 C11 1.387(5) . ?
C11 C12 1.370(5) . ?
C12 C13 1.371(5) . ?
C13 C14 1.384(5) . ?
O21 C26 1.379(8) . ?
O21 C22 1.507(8) . ?
C22 C23 1.600(10) . ?
C23 O24 1.356(8) . ?
O24 C25 1.583(10) . ?
C25 C26 1.535(9) . ?
O21' C26' 1.446(12) . ?
O21' C22' 1.609(11) . ?
C22' C23' 1.569(13) . ?
C23' O24' 1.473(13) . ?
O24' C25' 1.559(12) . ?
C25' C26' 1.676(13) . ?
